data_7717630
loop_
_publ_author_name
'Guo, Ting-Ting'
'Hua, Bing-Long'
'Guo, Zhuo-Yi'
'Zhang, Meng-Qi'
'Wang, Jin-Rong'
'An, Yan-Yan'
'Li, Xiao-Nan'
'Yan, Juan-Zhi'

_publ_section_title
;
 A copper(II)-based metal-organic framework: electrochemical sensing of
 Cd(II) and Pb(II) and adsorption of organic dyes.
;
_journal_name_full 'Dalton transactions (Cambridge, England : 2003)'
_journal_paper_doi 10.1039/d4dt02374a
_journal_year 2024
_chemical_formula_sum 'C30 H39 Cu3 N8 O14 S6'
_chemical_formula_weight 1118.67
_space_group_crystal_system triclinic
_space_group_IT_number 2
_space_group_name_Hall '-P 1'
_space_group_name_H-M_alt 'P -1'
_atom_sites_solution_hydrogens geom
_audit_creation_method SHELXL-2018/3
_audit_update_record
;
2024-07-24 deposited with the CCDC.	2024-11-19 downloaded from the CCDC.
;
_cell_angle_alpha 77.050(3)
_cell_angle_beta 78.707(3)
_cell_angle_gamma 78.617(3)
_cell_formula_units_Z 2
_cell_length_a 11.4638(10)
_cell_length_b 12.5600(11)
_cell_length_c 16.3969(14)
_cell_measurement_temperature 298(2)
_cell_volume 2227.0(3)
_computing_structure_refinement 'SHELXL-2018/3 (Sheldrick, 2018)'
_diffrn_ambient_temperature 298(2)
_diffrn_measured_fraction_theta_full 0.999
_diffrn_measured_fraction_theta_max 0.997
_diffrn_radiation_type MoK\a
_diffrn_radiation_wavelength 0.71073
_diffrn_reflns_av_R_equivalents 0.0855
_diffrn_reflns_av_unetI/netI 0.0879
_diffrn_reflns_Laue_measured_fraction_full 0.999
_diffrn_reflns_Laue_measured_fraction_max 0.997
_diffrn_reflns_limit_h_max 15
_diffrn_reflns_limit_h_min -15
_diffrn_reflns_limit_k_max 16
_diffrn_reflns_limit_k_min -16
_diffrn_reflns_limit_l_max 21
_diffrn_reflns_limit_l_min -21
_diffrn_reflns_number 49147
_diffrn_reflns_point_group_measured_fraction_full 0.999
_diffrn_reflns_point_group_measured_fraction_max 0.997
_diffrn_reflns_theta_full 25.242
_diffrn_reflns_theta_max 28.283
_diffrn_reflns_theta_min 1.915
_exptl_absorpt_coefficient_mu 1.770
_exptl_crystal_density_diffrn 1.668
_exptl_crystal_F_000 1140
_refine_diff_density_max 3.312
_refine_diff_density_min -1.198
_refine_diff_density_rms 0.143
_refine_ls_extinction_method none
_refine_ls_goodness_of_fit_ref 1.024
_refine_ls_hydrogen_treatment constr
_refine_ls_matrix_type full
_refine_ls_number_parameters 526
_refine_ls_number_reflns 11023
_refine_ls_number_restraints 0
_refine_ls_restrained_S_all 1.024
_refine_ls_R_factor_all 0.1385
_refine_ls_R_factor_gt 0.0713
_refine_ls_shift/su_max 0.000
_refine_ls_shift/su_mean 0.000
_refine_ls_structure_factor_coef Fsqd
_refine_ls_weighting_details 'w=1/[\s^2^(Fo^2^)+(0.0931P)^2^+9.9843P] where P=(Fo^2^+2Fc^2^)/3'
_refine_ls_weighting_scheme calc
_refine_ls_wR_factor_gt 0.1812
_refine_ls_wR_factor_ref 0.2191
_reflns_Friedel_coverage 0.000
_reflns_number_gt 6338
_reflns_number_total 11023
_reflns_threshold_expression 'I > 2\s(I)'
_cod_data_source_file d4dt02374a2.cif
_cod_data_source_block shelx
_cod_database_code 7717630
_shelx_shelxl_version_number 2018/3
_shelx_space_group_comment
;
The symmetry employed for this shelxl refinement is uniquely defined
by the following loop, which should always be used as a source of
symmetry information in preference to the above space-group names.
They are only intended as comments.
;

loop_
_space_group_symop_operation_xyz
'x, y, z'
'-x, -y, -z'

loop_
_atom_site_label
_atom_site_type_symbol
_atom_site_fract_x
_atom_site_fract_y
_atom_site_fract_z
_atom_site_U_iso_or_equiv
_atom_site_adp_type
_atom_site_occupancy
_atom_site_site_symmetry_order
_atom_site_calc_flag
_atom_site_refinement_flags_posn
_atom_site_refinement_flags_adp
_atom_site_refinement_flags_occupancy
_atom_site_disorder_assembly
_atom_site_disorder_group
Cu1 Cu 0.07500(7) 0.06143(6) 0.04159(5) 0.0260(2) Uani 1 1 d . . . . .
Cu2 Cu 0.20432(7) -0.01469(6) 0.16347(5) 0.0275(2) Uani 1 1 d . . . . .
Cu3 Cu -0.40512(7) -0.05192(7) 0.45774(5) 0.0290(2) Uani 1 1 d . . . . .
C1 C -0.1276(4) 0.3991(3) 0.2553(2) 0.0377(17) Uani 1 1 d G . . . .
N2 N -0.0476(4) 0.4744(3) 0.2364(2) 0.0390(14) Uani 1 1 d G . . . .
C2 C -0.0496(4) 0.5434(3) 0.2923(3) 0.0398(17) Uani 1 1 d G . . . .
N3 N -0.1318(4) 0.5372(3) 0.3671(2) 0.0424(15) Uani 1 1 d G . . . .
C3 C -0.2118(4) 0.4619(3) 0.3861(2) 0.0376(16) Uani 1 1 d G . . . .
N1 N -0.2098(3) 0.3929(3) 0.3302(3) 0.0377(14) Uani 1 1 d G . . . .
C4 C -0.2158(7) 0.2215(6) 0.2356(5) 0.0419(18) Uani 1 1 d . . . . .
H4A H -0.275404 0.250551 0.279350 0.050 Uiso 1 1 calc R U . . .
H4B H -0.257957 0.206515 0.194673 0.050 Uiso 1 1 calc R U . . .
C5 C -0.1416(7) 0.1140(6) 0.2754(5) 0.0432(18) Uani 1 1 d . . . . .
H5A H -0.111847 0.126411 0.323381 0.052 Uiso 1 1 calc R U . . .
H5B H -0.193066 0.057835 0.296167 0.052 Uiso 1 1 calc R U . . .
C6 C -0.0363(7) 0.0726(5) 0.2131(4) 0.0338(16) Uani 1 1 d . . . . .
C7 C 0.1250(7) 0.6267(6) 0.1732(5) 0.0382(17) Uani 1 1 d . . . . .
H7A H 0.208232 0.633914 0.171191 0.046 Uiso 1 1 calc R U . . .
H7B H 0.124603 0.555005 0.160393 0.046 Uiso 1 1 calc R U . . .
C8 C 0.0725(7) 0.7156(5) 0.1060(5) 0.0346(16) Uani 1 1 d . . . . .
H8A H -0.012941 0.713463 0.111843 0.041 Uiso 1 1 calc R U . . .
H8B H 0.110196 0.699852 0.050709 0.041 Uiso 1 1 calc R U . . .
C9 C 0.0887(6) 0.8303(5) 0.1101(4) 0.0270(13) Uani 1 1 d . . . . .
C10 C -0.3844(7) 0.3491(6) 0.4788(5) 0.047(2) Uani 1 1 d . . . . .
H10A H -0.458246 0.355255 0.519315 0.056 Uiso 1 1 calc R U . . .
H10B H -0.406192 0.355324 0.423518 0.056 Uiso 1 1 calc R U . . .
C11 C -0.3098(7) 0.2363(6) 0.5031(5) 0.0413(18) Uani 1 1 d . . . . .
H11A H -0.288241 0.229270 0.558595 0.050 Uiso 1 1 calc R U . . .
H11B H -0.235948 0.229417 0.462641 0.050 Uiso 1 1 calc R U . . .
C13 C 0.1800(6) 0.2183(5) 0.0842(4) 0.0297(14) Uani 1 1 d . . . . .
C14 C 0.1915(6) 0.3374(5) 0.0829(5) 0.0326(15) Uani 1 1 d . . . . .
H14A H 0.140685 0.360850 0.132465 0.039 Uiso 1 1 calc R U . . .
H14B H 0.274159 0.340380 0.086542 0.039 Uiso 1 1 calc R U . . .
C15 C 0.1564(7) 0.4176(5) 0.0040(5) 0.0387(17) Uani 1 1 d . . . . .
H15A H 0.152056 0.492675 0.011902 0.046 Uiso 1 1 calc R U . . .
H15B H 0.076676 0.409235 -0.002733 0.046 Uiso 1 1 calc R U . . .
C16 C 0.3449(4) 0.4933(3) -0.1026(3) 0.0420(18) Uani 1 1 d G . . . .
N5 N 0.3429(4) 0.5532(3) -0.0404(2) 0.0355(13) Uani 1 1 d G . . . .
C17 C 0.4181(4) 0.6319(3) -0.0548(2) 0.0340(15) Uani 1 1 d G . . . .
N6 N 0.4955(4) 0.6509(3) -0.1313(2) 0.0344(13) Uani 1 1 d G . . . .
C18 C 0.4975(4) 0.5911(3) -0.1935(2) 0.0428(18) Uani 1 1 d G . . . .
N4 N 0.4223(4) 0.5123(3) -0.1792(2) 0.0397(14) Uani 1 1 d G . . . .
C19 C 0.4947(6) 0.8114(6) -0.0259(5) 0.0412(18) Uani 1 1 d . . . . .
H19A H 0.533030 0.826069 0.017316 0.049 Uiso 1 1 calc R U . . .
H19B H 0.557676 0.785953 -0.069306 0.049 Uiso 1 1 calc R U . . .
C20 C 0.4207(6) 0.9176(6) -0.0647(5) 0.0393(17) Uani 1 1 d . . . . .
H20A H 0.473505 0.972206 -0.088902 0.047 Uiso 1 1 calc R U . . .
H20B H 0.387237 0.903767 -0.110571 0.047 Uiso 1 1 calc R U . . .
C22 C 0.6687(7) 0.7118(7) -0.2799(5) 0.0452(19) Uani 1 1 d . . . . .
H22A H 0.704397 0.686502 -0.228528 0.054 Uiso 1 1 calc R U . . .
H22B H 0.733901 0.716254 -0.327499 0.054 Uiso 1 1 calc R U . . .
C23 C 0.5970(8) 0.8269(6) -0.2785(4) 0.0425(18) Uani 1 1 d . . . . .
H23A H 0.525826 0.820775 -0.235664 0.051 Uiso 1 1 calc R U . . .
H23B H 0.645494 0.870677 -0.261355 0.051 Uiso 1 1 calc R U . . .
O1 O 0.0596(5) 0.0260(4) 0.2404(3) 0.0396(12) Uani 1 1 d . . . . .
O2 O -0.0523(4) 0.0900(4) 0.1365(3) 0.0381(11) Uani 1 1 d . . . . .
O3 O 0.1492(4) 0.8426(4) 0.1613(3) 0.0331(11) Uani 1 1 d . . . . .
O4 O 0.0406(4) 0.9092(4) 0.0573(3) 0.0306(10) Uani 1 1 d . . . . .
O7 O 0.2286(4) 0.1439(4) 0.1378(3) 0.0348(11) Uani 1 1 d . . . . .
O8 O 0.1183(5) 0.2040(4) 0.0333(3) 0.0380(12) Uani 1 1 d . . . . .
S1 S -0.11972(18) 0.32336(15) 0.18372(12) 0.0402(4) Uani 1 1 d . . . . .
S2 S 0.0459(2) 0.63095(18) 0.27846(13) 0.0499(5) Uani 1 1 d . . . . .
S3 S -0.3070(2) 0.46148(17) 0.47578(14) 0.0509(6) Uani 1 1 d . . . . .
S4 S 0.2599(2) 0.39786(16) -0.09165(13) 0.0450(5) Uani 1 1 d . . . . .
S5 S 0.40387(18) 0.70245(16) 0.02150(12) 0.0406(4) Uani 1 1 d . . . . .
S6 S 0.5821(2) 0.61119(17) -0.28774(12) 0.0513(6) Uani 1 1 d . . . . .
O5 O -0.3246(5) 0.0662(5) 0.4693(4) 0.0475(13) Uani 1 1 d . . . . .
O6 O -0.4863(5) 0.1548(4) 0.5405(4) 0.0466(13) Uani 1 1 d . . . . .
C12 C -0.3791(7) 0.1446(6) 0.5046(5) 0.0366(16) Uani 1 1 d . . . . .
C21 C 0.3193(6) 0.9649(6) -0.0027(4) 0.0320(15) Uani 1 1 d . . . . .
C24 C 0.5579(7) 0.8881(6) -0.3612(4) 0.0330(15) Uani 1 1 d . . . . .
O11 O 0.3354(4) 0.9494(4) 0.0731(3) 0.0380(11) Uani 1 1 d . . . . .
O12 O 0.2257(4) 1.0156(4) -0.0317(3) 0.0400(12) Uani 1 1 d . . . . .
O9 O 0.4636(5) 0.9571(4) -0.3571(3) 0.0447(13) Uani 1 1 d . . . . .
O10 O 0.6240(5) 0.8684(5) -0.4283(3) 0.0505(15) Uani 1 1 d . . . . .
O14 O -0.2448(5) -0.1412(5) 0.3960(3) 0.0456(13) Uani 1 1 d . . . . .
C28 C -0.1968(8) -0.2237(7) 0.4409(5) 0.049(2) Uani 1 1 d . . . . .
H28 H -0.242924 -0.279370 0.465018 0.058 Uiso 1 1 calc R U . . .
N8 N -0.0891(7) -0.2403(6) 0.4576(5) 0.059(2) Uani 1 1 d . . . . .
C29 C -0.0401(11) -0.3395(9) 0.5129(7) 0.090(4) Uani 1 1 d . . . . .
H29A H 0.041276 -0.335657 0.517038 0.135 Uiso 1 1 calc R U . . .
H29B H -0.088143 -0.345226 0.568229 0.135 Uiso 1 1 calc R U . . .
H29C H -0.041129 -0.403260 0.490062 0.135 Uiso 1 1 calc R U . . .
C30 C -0.0125(11) -0.1585(11) 0.4219(10) 0.105(5) Uani 1 1 d . . . . .
H30A H 0.064351 -0.183458 0.440499 0.157 Uiso 1 1 calc R U . . .
H30B H -0.001680 -0.146902 0.361145 0.157 Uiso 1 1 calc R U . . .
H30C H -0.048946 -0.090232 0.439994 0.157 Uiso 1 1 calc R U . . .
O13 O 0.3130(6) -0.0763(5) 0.2621(4) 0.0555(16) Uani 1 1 d . . . . .
N7 N 0.4632(8) -0.2211(7) 0.2700(5) 0.070(2) Uani 1 1 d . . . . .
C25 C 0.4181(9) -0.1168(8) 0.2662(5) 0.056(2) Uani 1 1 d . . . . .
H25 H 0.470532 -0.069120 0.266640 0.067 Uiso 1 1 calc R U . . .
C26 C 0.3878(14) -0.2998(9) 0.2662(9) 0.113(5) Uani 1 1 d . . . . .
H26A H 0.434906 -0.372442 0.269810 0.169 Uiso 1 1 calc R U . . .
H26B H 0.322198 -0.300059 0.312703 0.169 Uiso 1 1 calc R U . . .
H26C H 0.356511 -0.278850 0.213716 0.169 Uiso 1 1 calc R U . . .
C27 C 0.5859(12) -0.2649(15) 0.2815(9) 0.141(7) Uani 1 1 d . . . . .
H27A H 0.600839 -0.343090 0.282514 0.212 Uiso 1 1 calc R U . . .
H27B H 0.639493 -0.229226 0.235546 0.212 Uiso 1 1 calc R U . . .
H27C H 0.599284 -0.251585 0.334077 0.212 Uiso 1 1 calc R U . . .

loop_
_atom_site_aniso_label
_atom_site_aniso_U_11
_atom_site_aniso_U_22
_atom_site_aniso_U_33
_atom_site_aniso_U_23
_atom_site_aniso_U_13
_atom_site_aniso_U_12
Cu1 0.0286(4) 0.0225(4) 0.0299(4) -0.0069(3) -0.0070(3) -0.0069(3)
Cu2 0.0306(4) 0.0245(4) 0.0292(4) -0.0074(3) -0.0059(3) -0.0053(3)
Cu3 0.0284(4) 0.0319(4) 0.0259(4) -0.0040(3) -0.0013(3) -0.0077(3)
C1 0.031(4) 0.027(3) 0.047(4) 0.004(3) -0.004(3) -0.001(3)
N2 0.043(4) 0.029(3) 0.048(4) -0.009(3) -0.007(3) -0.011(3)
C2 0.048(4) 0.033(4) 0.035(4) -0.003(3) -0.009(3) -0.002(3)
N3 0.051(4) 0.033(3) 0.045(4) -0.006(3) 0.001(3) -0.018(3)
C3 0.044(4) 0.025(3) 0.046(4) -0.009(3) -0.005(3) -0.009(3)
N1 0.036(3) 0.033(3) 0.044(3) -0.009(3) -0.004(3) -0.007(3)
C4 0.032(4) 0.039(4) 0.057(5) -0.017(4) -0.001(3) -0.007(3)
C5 0.046(4) 0.033(4) 0.049(5) -0.016(3) 0.009(4) -0.010(3)
C6 0.046(4) 0.020(3) 0.035(4) -0.010(3) 0.005(3) -0.012(3)
C7 0.048(4) 0.024(3) 0.044(4) -0.005(3) -0.004(3) -0.015(3)
C8 0.044(4) 0.022(3) 0.041(4) -0.004(3) -0.009(3) -0.013(3)
C9 0.025(3) 0.024(3) 0.034(3) -0.008(3) 0.001(3) -0.010(3)
C10 0.042(4) 0.041(4) 0.056(5) -0.015(4) 0.013(4) -0.017(4)
C11 0.036(4) 0.035(4) 0.055(5) -0.007(3) -0.007(4) -0.015(3)
C13 0.031(3) 0.024(3) 0.034(4) -0.006(3) -0.002(3) -0.007(3)
C14 0.028(3) 0.026(3) 0.047(4) -0.012(3) -0.006(3) -0.008(3)
C15 0.038(4) 0.020(3) 0.057(5) -0.005(3) -0.009(3) -0.005(3)
C16 0.054(5) 0.030(4) 0.038(4) -0.002(3) -0.011(4) 0.002(3)
N5 0.041(3) 0.031(3) 0.036(3) -0.009(3) -0.004(3) -0.009(3)
C17 0.036(4) 0.030(4) 0.032(4) -0.001(3) -0.001(3) -0.005(3)
N6 0.042(3) 0.030(3) 0.031(3) -0.007(2) -0.004(3) -0.007(3)
C18 0.051(5) 0.033(4) 0.044(4) -0.007(3) -0.014(4) 0.000(3)
N4 0.054(4) 0.027(3) 0.038(3) -0.002(3) -0.007(3) -0.010(3)
C19 0.029(4) 0.048(4) 0.052(5) -0.027(4) 0.003(3) -0.007(3)
C20 0.032(4) 0.044(4) 0.044(4) -0.015(3) 0.004(3) -0.014(3)
C22 0.049(5) 0.050(5) 0.032(4) 0.001(3) -0.007(3) -0.005(4)
C23 0.058(5) 0.043(4) 0.028(4) 0.001(3) -0.012(3) -0.015(4)
O1 0.040(3) 0.039(3) 0.034(3) -0.006(2) 0.005(2) -0.004(2)
O2 0.039(3) 0.039(3) 0.038(3) -0.017(2) 0.002(2) -0.008(2)
O3 0.041(3) 0.026(2) 0.038(3) -0.004(2) -0.019(2) -0.010(2)
O4 0.038(3) 0.024(2) 0.032(2) -0.0024(19) -0.011(2) -0.008(2)
O7 0.042(3) 0.024(2) 0.039(3) -0.003(2) -0.010(2) -0.008(2)
O8 0.051(3) 0.026(2) 0.044(3) -0.003(2) -0.017(2) -0.016(2)
S1 0.0442(11) 0.0343(9) 0.0442(10) -0.0146(8) 0.0015(8) -0.0118(8)
S2 0.0702(14) 0.0477(12) 0.0397(10) -0.0086(9) -0.0001(10) -0.0363(11)
S3 0.0588(13) 0.0409(11) 0.0533(12) -0.0207(10) 0.0164(10) -0.0206(10)
S4 0.0636(13) 0.0305(9) 0.0452(11) -0.0048(8) -0.0119(10) -0.0176(9)
S5 0.0439(11) 0.0417(10) 0.0390(10) -0.0172(8) 0.0029(8) -0.0128(8)
S6 0.0763(15) 0.0417(11) 0.0329(10) -0.0093(8) 0.0062(10) -0.0148(11)
O5 0.036(3) 0.048(3) 0.063(4) -0.023(3) 0.001(3) -0.013(2)
O6 0.034(3) 0.048(3) 0.061(4) -0.020(3) 0.009(3) -0.019(2)
C12 0.038(4) 0.036(4) 0.036(4) -0.004(3) -0.005(3) -0.011(3)
C21 0.028(3) 0.031(4) 0.040(4) -0.013(3) 0.001(3) -0.011(3)
C24 0.038(4) 0.032(4) 0.031(4) -0.001(3) -0.005(3) -0.013(3)
O11 0.030(3) 0.047(3) 0.038(3) -0.016(2) -0.003(2) -0.003(2)
O12 0.034(3) 0.048(3) 0.038(3) -0.011(2) -0.003(2) -0.009(2)
O9 0.051(3) 0.049(3) 0.028(3) -0.002(2) -0.004(2) -0.003(3)
O10 0.051(3) 0.058(4) 0.028(3) 0.005(2) -0.004(2) 0.009(3)
O14 0.035(3) 0.048(3) 0.047(3) -0.008(3) -0.001(2) 0.002(3)
C28 0.047(5) 0.044(5) 0.054(5) -0.017(4) -0.002(4) -0.004(4)
N8 0.055(5) 0.058(5) 0.065(5) -0.002(4) -0.026(4) -0.003(4)
C29 0.098(9) 0.077(8) 0.074(7) 0.007(6) -0.030(7) 0.025(7)
C30 0.068(8) 0.092(9) 0.155(13) 0.011(9) -0.040(8) -0.034(7)
O13 0.066(4) 0.053(4) 0.052(4) -0.014(3) -0.036(3) 0.008(3)
N7 0.085(6) 0.064(5) 0.067(5) -0.036(4) -0.041(5) 0.025(5)
C25 0.065(6) 0.058(6) 0.052(5) -0.018(4) -0.023(5) -0.004(5)
C26 0.183(15) 0.048(6) 0.121(11) -0.037(7) -0.054(11) 0.004(8)
C27 0.093(10) 0.230(19) 0.109(11) -0.108(12) -0.049(9) 0.075(11)

loop_
_atom_type_symbol
_atom_type_description
_atom_type_scat_dispersion_real
_atom_type_scat_dispersion_imag
_atom_type_scat_source
C C 0.0033 0.0016 'International Tables Vol C Tables 4.2.6.8 and 6.1.1.4'
H H 0.0000 0.0000 'International Tables Vol C Tables 4.2.6.8 and 6.1.1.4'
N N 0.0061 0.0033 'International Tables Vol C Tables 4.2.6.8 and 6.1.1.4'
O O 0.0106 0.0060 'International Tables Vol C Tables 4.2.6.8 and 6.1.1.4'
S S 0.1246 0.1234 'International Tables Vol C Tables 4.2.6.8 and 6.1.1.4'
Cu Cu 0.3201 1.2651 'International Tables Vol C Tables 4.2.6.8 and 6.1.1.4'

loop_
_geom_angle_atom_site_label_1
_geom_angle_atom_site_label_2
_geom_angle_atom_site_label_3
_geom_angle
_geom_angle_site_symmetry_1
_geom_angle_site_symmetry_3
_geom_angle_publ_flag
O8 Cu1 O2 89.5(2) . . ?
O8 Cu1 O12 91.3(2) . 1_545 ?
O2 Cu1 O12 166.1(2) . 1_545 ?
O8 Cu1 O4 174.9(2) . 1_545 ?
O2 Cu1 O4 90.4(2) . 1_545 ?
O12 Cu1 O4 87.6(2) 1_545 1_545 ?
O8 Cu1 O4 103.53(18) . 2_565 ?
O2 Cu1 O4 97.96(19) . 2_565 ?
O12 Cu1 O4 95.32(19) 1_545 2_565 ?
O4 Cu1 O4 81.51(18) 1_545 2_565 ?
O8 Cu1 Cu2 88.07(15) . . ?
O2 Cu1 Cu2 82.22(15) . . ?
O12 Cu1 Cu2 83.96(15) 1_545 . ?
O4 Cu1 Cu2 86.88(13) 1_545 . ?
O4 Cu1 Cu2 168.40(12) 2_565 . ?
O1 Cu2 O11 171.7(2) . 1_545 ?
O1 Cu2 O7 88.2(2) . . ?
O11 Cu2 O7 91.7(2) 1_545 . ?
O1 Cu2 O3 90.7(2) . 1_545 ?
O11 Cu2 O3 87.0(2) 1_545 1_545 ?
O7 Cu2 O3 162.74(19) . 1_545 ?
O1 Cu2 O13 94.1(2) . . ?
O11 Cu2 O13 94.2(2) 1_545 . ?
O7 Cu2 O13 98.6(2) . . ?
O3 Cu2 O13 98.6(2) 1_545 . ?
O1 Cu2 Cu1 86.74(16) . . ?
O11 Cu2 Cu1 85.01(15) 1_545 . ?
O7 Cu2 Cu1 80.88(14) . . ?
O3 Cu2 Cu1 81.86(13) 1_545 . ?
O13 Cu2 Cu1 179.05(19) . . ?
O6 Cu3 O5 168.5(2) 2_456 . ?
O6 Cu3 O9 89.8(2) 2_456 2_565 ?
O5 Cu3 O9 89.5(2) . 2_565 ?
O6 Cu3 O10 88.7(3) 2_456 1_446 ?
O5 Cu3 O10 89.7(3) . 1_446 ?
O9 Cu3 O10 168.2(2) 2_565 1_446 ?
O6 Cu3 O14 97.1(2) 2_456 . ?
O5 Cu3 O14 94.4(2) . . ?
O9 Cu3 O14 98.7(2) 2_565 . ?
O10 Cu3 O14 93.1(2) 1_446 . ?
O6 Cu3 Cu3 83.80(16) 2_456 2_456 ?
O5 Cu3 Cu3 84.66(16) . 2_456 ?
O9 Cu3 Cu3 84.95(16) 2_565 2_456 ?
O10 Cu3 Cu3 83.28(16) 1_446 2_456 ?
O14 Cu3 Cu3 176.26(16) . 2_456 ?
N2 C1 N1 120.0 . . ?
N2 C1 S1 116.0(2) . . ?
N1 C1 S1 124.0(2) . . ?
C1 N2 C2 120.0 . . ?
N3 C2 N2 120.0 . . ?
N3 C2 S2 116.0(2) . . ?
N2 C2 S2 124.0(3) . . ?
C2 N3 C3 120.0 . . ?
N3 C3 N1 120.0 . . ?
N3 C3 S3 116.5(2) . . ?
N1 C3 S3 123.4(2) . . ?
C3 N1 C1 120.0 . . ?
C5 C4 S1 110.8(5) . . ?
C5 C4 H4A 109.5 . . ?
S1 C4 H4A 109.5 . . ?
C5 C4 H4B 109.5 . . ?
S1 C4 H4B 109.5 . . ?
H4A C4 H4B 108.1 . . ?
C6 C5 C4 112.2(6) . . ?
C6 C5 H5A 109.2 . . ?
C4 C5 H5A 109.2 . . ?
C6 C5 H5B 109.2 . . ?
C4 C5 H5B 109.2 . . ?
H5A C5 H5B 107.9 . . ?
O1 C6 O2 125.5(6) . . ?
O1 C6 C5 118.1(6) . . ?
O2 C6 C5 116.5(7) . . ?
C8 C7 S2 113.8(5) . . ?
C8 C7 H7A 108.8 . . ?
S2 C7 H7A 108.8 . . ?
C8 C7 H7B 108.8 . . ?
S2 C7 H7B 108.8 . . ?
H7A C7 H7B 107.7 . . ?
C7 C8 C9 113.6(6) . . ?
C7 C8 H8A 108.9 . . ?
C9 C8 H8A 108.9 . . ?
C7 C8 H8B 108.9 . . ?
C9 C8 H8B 108.9 . . ?
H8A C8 H8B 107.7 . . ?
O3 C9 O4 124.2(6) . . ?
O3 C9 C8 119.6(6) . . ?
O4 C9 C8 116.1(6) . . ?
C11 C10 S3 113.1(6) . . ?
C11 C10 H10A 109.0 . . ?
S3 C10 H10A 109.0 . . ?
C11 C10 H10B 109.0 . . ?
S3 C10 H10B 109.0 . . ?
H10A C10 H10B 107.8 . . ?
C10 C11 C12 111.0(6) . . ?
C10 C11 H11A 109.4 . . ?
C12 C11 H11A 109.4 . . ?
C10 C11 H11B 109.4 . . ?
C12 C11 H11B 109.4 . . ?
H11A C11 H11B 108.0 . . ?
O7 C13 O8 125.8(6) . . ?
O7 C13 C14 117.6(6) . . ?
O8 C13 C14 116.6(6) . . ?
C15 C14 C13 113.4(6) . . ?
C15 C14 H14A 108.9 . . ?
C13 C14 H14A 108.9 . . ?
C15 C14 H14B 108.9 . . ?
C13 C14 H14B 108.9 . . ?
H14A C14 H14B 107.7 . . ?
C14 C15 S4 113.6(5) . . ?
C14 C15 H15A 108.9 . . ?
S4 C15 H15A 108.9 . . ?
C14 C15 H15B 108.9 . . ?
S4 C15 H15B 108.9 . . ?
H15A C15 H15B 107.7 . . ?
N5 C16 N4 120.0 . . ?
N5 C16 S4 123.8(2) . . ?
N4 C16 S4 116.2(2) . . ?
C17 N5 C16 120.0 . . ?
N5 C17 N6 120.0 . . ?
N5 C17 S5 116.0(2) . . ?
N6 C17 S5 123.9(2) . . ?
C18 N6 C17 120.0 . . ?
N6 C18 N4 120.0 . . ?
N6 C18 S6 123.5(2) . . ?
N4 C18 S6 116.4(2) . . ?
C18 N4 C16 120.0 . . ?
C20 C19 S5 112.5(5) . . ?
C20 C19 H19A 109.1 . . ?
S5 C19 H19A 109.1 . . ?
C20 C19 H19B 109.1 . . ?
S5 C19 H19B 109.1 . . ?
H19A C19 H19B 107.8 . . ?
C21 C20 C19 113.8(6) . . ?
C21 C20 H20A 108.8 . . ?
C19 C20 H20A 108.8 . . ?
C21 C20 H20B 108.8 . . ?
C19 C20 H20B 108.8 . . ?
H20A C20 H20B 107.7 . . ?
C23 C22 S6 114.4(6) . . ?
C23 C22 H22A 108.7 . . ?
S6 C22 H22A 108.7 . . ?
C23 C22 H22B 108.7 . . ?
S6 C22 H22B 108.7 . . ?
H22A C22 H22B 107.6 . . ?
C24 C23 C22 115.3(6) . . ?
C24 C23 H23A 108.4 . . ?
C22 C23 H23A 108.4 . . ?
C24 C23 H23B 108.4 . . ?
C22 C23 H23B 108.4 . . ?
H23A C23 H23B 107.5 . . ?
C6 O1 Cu2 120.8(5) . . ?
C6 O2 Cu1 124.5(5) . . ?
C9 O3 Cu2 125.5(4) . 1_565 ?
C9 O4 Cu1 121.1(4) . 1_565 ?
C9 O4 Cu1 140.2(4) . 2_565 ?
Cu1 O4 Cu1 98.49(18) 1_565 2_565 ?
C13 O7 Cu2 124.5(4) . . ?
C13 O8 Cu1 120.4(4) . . ?
C1 S1 C4 104.0(3) . . ?
C2 S2 C7 103.2(3) . . ?
C3 S3 C10 102.1(3) . . ?
C16 S4 C15 102.0(3) . . ?
C17 S5 C19 103.8(3) . . ?
C18 S6 C22 103.0(3) . . ?
C12 O5 Cu3 122.2(5) . . ?
C12 O6 Cu3 123.3(5) . 2_456 ?
O6 C12 O5 125.9(7) . . ?
O6 C12 C11 116.8(7) . . ?
O5 C12 C11 117.4(7) . . ?
O12 C21 O11 126.1(6) . . ?
O12 C21 C20 116.5(6) . . ?
O11 C21 C20 117.4(6) . . ?
O9 C24 O10 125.2(7) . . ?
O9 C24 C23 117.0(6) . . ?
O10 C24 C23 117.8(7) . . ?
C21 O11 Cu2 121.9(5) . 1_565 ?
C21 O12 Cu1 122.5(5) . 1_565 ?
C24 O9 Cu3 122.7(5) . 2_565 ?
C24 O10 Cu3 123.8(5) . 1_664 ?
C28 O14 Cu3 115.5(5) . . ?
O14 C28 N8 126.2(8) . . ?
O14 C28 H28 116.9 . . ?
N8 C28 H28 116.9 . . ?
C28 N8 C30 119.9(8) . . ?
C28 N8 C29 122.6(9) . . ?
C30 N8 C29 117.4(9) . . ?
N8 C29 H29A 109.5 . . ?
N8 C29 H29B 109.5 . . ?
H29A C29 H29B 109.5 . . ?
N8 C29 H29C 109.5 . . ?
H29A C29 H29C 109.5 . . ?
H29B C29 H29C 109.5 . . ?
N8 C30 H30A 109.5 . . ?
N8 C30 H30B 109.5 . . ?
H30A C30 H30B 109.5 . . ?
N8 C30 H30C 109.5 . . ?
H30A C30 H30C 109.5 . . ?
H30B C30 H30C 109.5 . . ?
C25 O13 Cu2 136.3(6) . . ?
C25 N7 C27 122.7(11) . . ?
C25 N7 C26 120.3(9) . . ?
C27 N7 C26 116.9(11) . . ?
O13 C25 N7 125.6(10) . . ?
O13 C25 H25 117.2 . . ?
N7 C25 H25 117.2 . . ?
N7 C26 H26A 109.5 . . ?
N7 C26 H26B 109.5 . . ?
H26A C26 H26B 109.5 . . ?
N7 C26 H26C 109.5 . . ?
H26A C26 H26C 109.5 . . ?
H26B C26 H26C 109.5 . . ?
N7 C27 H27A 109.5 . . ?
N7 C27 H27B 109.5 . . ?
H27A C27 H27B 109.5 . . ?
N7 C27 H27C 109.5 . . ?
H27A C27 H27C 109.5 . . ?
H27B C27 H27C 109.5 . . ?

loop_
_geom_bond_atom_site_label_1
_geom_bond_atom_site_label_2
_geom_bond_distance
_geom_bond_site_symmetry_2
_geom_bond_publ_flag
Cu1 O8 1.920(4) . ?
Cu1 O2 1.958(5) . ?
Cu1 O12 1.966(5) 1_545 ?
Cu1 O4 1.978(4) 1_545 ?
Cu1 O4 2.214(4) 2_565 ?
Cu1 Cu2 2.6173(11) . ?
Cu2 O1 1.934(5) . ?
Cu2 O11 1.954(5) 1_545 ?
Cu2 O7 2.005(4) . ?
Cu2 O3 2.024(4) 1_545 ?
Cu2 O13 2.149(5) . ?
Cu3 O6 1.955(5) 2_456 ?
Cu3 O5 1.956(5) . ?
Cu3 O9 1.956(5) 2_565 ?
Cu3 O10 1.970(5) 1_446 ?
Cu3 O14 2.152(5) . ?
Cu3 Cu3 2.6198(16) 2_456 ?
C1 N2 1.3900 . ?
C1 N1 1.3900 . ?
C1 S1 1.648(3) . ?
N2 C2 1.3900 . ?
C2 N3 1.3900 . ?
C2 S2 1.651(3) . ?
N3 C3 1.3900 . ?
C3 N1 1.3900 . ?
C3 S3 1.650(3) . ?
C4 C5 1.530(10) . ?
C4 S1 1.809(7) . ?
C4 H4A 0.9700 . ?
C4 H4B 0.9700 . ?
C5 C6 1.509(10) . ?
C5 H5A 0.9700 . ?
C5 H5B 0.9700 . ?
C6 O1 1.253(9) . ?
C6 O2 1.269(8) . ?
C7 C8 1.505(10) . ?
C7 S2 1.793(7) . ?
C7 H7A 0.9700 . ?
C7 H7B 0.9700 . ?
C8 C9 1.506(8) . ?
C8 H8A 0.9700 . ?
C8 H8B 0.9700 . ?
C9 O3 1.242(7) . ?
C9 O4 1.274(8) . ?
C10 C11 1.516(11) . ?
C10 S3 1.796(8) . ?
C10 H10A 0.9700 . ?
C10 H10B 0.9700 . ?
C11 C12 1.517(10) . ?
C11 H11A 0.9700 . ?
C11 H11B 0.9700 . ?
C13 O7 1.256(8) . ?
C13 O8 1.256(8) . ?
C13 C14 1.521(9) . ?
C14 C15 1.520(10) . ?
C14 H14A 0.9700 . ?
C14 H14B 0.9700 . ?
C15 S4 1.805(8) . ?
C15 H15A 0.9700 . ?
C15 H15B 0.9700 . ?
C16 N5 1.3900 . ?
C16 N4 1.3900 . ?
C16 S4 1.649(3) . ?
N5 C17 1.3900 . ?
C17 N6 1.3900 . ?
C17 S5 1.653(3) . ?
N6 C18 1.3900 . ?
C18 N4 1.3900 . ?
C18 S6 1.651(3) . ?
C19 C20 1.513(11) . ?
C19 S5 1.824(8) . ?
C19 H19A 0.9700 . ?
C19 H19B 0.9700 . ?
C20 C21 1.508(9) . ?
C20 H20A 0.9700 . ?
C20 H20B 0.9700 . ?
C22 C23 1.517(11) . ?
C22 S6 1.794(8) . ?
C22 H22A 0.9700 . ?
C22 H22B 0.9700 . ?
C23 C24 1.506(9) . ?
C23 H23A 0.9700 . ?
C23 H23B 0.9700 . ?
O5 C12 1.251(9) . ?
O6 C12 1.250(9) . ?
C21 O12 1.256(8) . ?
C21 O11 1.258(8) . ?
C24 O9 1.245(9) . ?
C24 O10 1.252(8) . ?
O14 C28 1.228(9) . ?
C28 N8 1.285(11) . ?
C28 H28 0.9300 . ?
N8 C30 1.433(13) . ?
N8 C29 1.451(11) . ?
C29 H29A 0.9600 . ?
C29 H29B 0.9600 . ?
C29 H29C 0.9600 . ?
C30 H30A 0.9600 . ?
C30 H30B 0.9600 . ?
C30 H30C 0.9600 . ?
O13 C25 1.220(10) . ?
N7 C25 1.302(11) . ?
N7 C27 1.439(14) . ?
N7 C26 1.453(15) . ?
C25 H25 0.9300 . ?
C26 H26A 0.9600 . ?
C26 H26B 0.9600 . ?
C26 H26C 0.9600 . ?
C27 H27A 0.9600 . ?
C27 H27B 0.9600 . ?
C27 H27C 0.9600 . ?

loop_
_geom_torsion_atom_site_label_1
_geom_torsion_atom_site_label_2
_geom_torsion_atom_site_label_3
_geom_torsion_atom_site_label_4
_geom_torsion
_geom_torsion_site_symmetry_1
_geom_torsion_site_symmetry_2
_geom_torsion_site_symmetry_3
_geom_torsion_site_symmetry_4
_geom_torsion_publ_flag
N1 C1 N2 C2 0.0 . . . . ?
S1 C1 N2 C2 178.6(3) . . . . ?
C1 N2 C2 N3 0.0 . . . . ?
C1 N2 C2 S2 176.7(4) . . . . ?
N2 C2 N3 C3 0.0 . . . . ?
S2 C2 N3 C3 -176.9(4) . . . . ?
C2 N3 C3 N1 0.0 . . . . ?
C2 N3 C3 S3 -179.3(4) . . . . ?
N3 C3 N1 C1 0.0 . . . . ?
S3 C3 N1 C1 179.3(4) . . . . ?
N2 C1 N1 C3 0.0 . . . . ?
S1 C1 N1 C3 -178.5(4) . . . . ?
S1 C4 C5 C6 -51.4(8) . . . . ?
C4 C5 C6 O1 144.6(7) . . . . ?
C4 C5 C6 O2 -34.1(9) . . . . ?
S2 C7 C8 C9 68.9(7) . . . . ?
C7 C8 C9 O3 5.4(9) . . . . ?
C7 C8 C9 O4 -176.6(6) . . . . ?
S3 C10 C11 C12 -179.9(5) . . . . ?
O7 C13 C14 C15 166.5(6) . . . . ?
O8 C13 C14 C15 -16.3(9) . . . . ?
C13 C14 C15 S4 -68.5(7) . . . . ?
N4 C16 N5 C17 0.0 . . . . ?
S4 C16 N5 C17 179.7(4) . . . . ?
C16 N5 C17 N6 0.0 . . . . ?
C16 N5 C17 S5 177.2(3) . . . . ?
N5 C17 N6 C18 0.0 . . . . ?
S5 C17 N6 C18 -177.0(4) . . . . ?
C17 N6 C18 N4 0.0 . . . . ?
C17 N6 C18 S6 177.5(4) . . . . ?
N6 C18 N4 C16 0.0 . . . . ?
S6 C18 N4 C16 -177.6(4) . . . . ?
N5 C16 N4 C18 0.0 . . . . ?
S4 C16 N4 C18 -179.7(3) . . . . ?
S5 C19 C20 C21 58.6(7) . . . . ?
S6 C22 C23 C24 -71.0(8) . . . . ?
O2 C6 O1 Cu2 5.6(9) . . . . ?
C5 C6 O1 Cu2 -173.0(4) . . . . ?
O1 C6 O2 Cu1 -6.6(10) . . . . ?
C5 C6 O2 Cu1 172.0(4) . . . . ?
O4 C9 O3 Cu2 -8.5(9) . . . 1_565 ?
C8 C9 O3 Cu2 169.3(5) . . . 1_565 ?
O3 C9 O4 Cu1 7.8(9) . . . 1_565 ?
C8 C9 O4 Cu1 -170.1(4) . . . 1_565 ?
O3 C9 O4 Cu1 -177.7(5) . . . 2_565 ?
C8 C9 O4 Cu1 4.5(10) . . . 2_565 ?
O8 C13 O7 Cu2 -6.9(10) . . . . ?
C14 C13 O7 Cu2 170.1(4) . . . . ?
O7 C13 O8 Cu1 7.3(10) . . . . ?
C14 C13 O8 Cu1 -169.7(4) . . . . ?
N2 C1 S1 C4 170.8(3) . . . . ?
N1 C1 S1 C4 -10.7(4) . . . . ?
C5 C4 S1 C1 -95.7(6) . . . . ?
N3 C2 S2 C7 -174.4(3) . . . . ?
N2 C2 S2 C7 8.8(4) . . . . ?
C8 C7 S2 C2 94.2(5) . . . . ?
N3 C3 S3 C10 -176.3(4) . . . . ?
N1 C3 S3 C10 4.4(4) . . . . ?
C11 C10 S3 C3 75.9(6) . . . . ?
N5 C16 S4 C15 10.7(4) . . . . ?
N4 C16 S4 C15 -169.6(3) . . . . ?
C14 C15 S4 C16 -98.1(5) . . . . ?
N5 C17 S5 C19 -170.5(3) . . . . ?
N6 C17 S5 C19 6.5(4) . . . . ?
C20 C19 S5 C17 94.2(5) . . . . ?
N6 C18 S6 C22 4.9(4) . . . . ?
N4 C18 S6 C22 -177.6(3) . . . . ?
C23 C22 S6 C18 -71.4(6) . . . . ?
Cu3 O6 C12 O5 -4.1(11) 2_456 . . . ?
Cu3 O6 C12 C11 175.3(5) 2_456 . . . ?
Cu3 O5 C12 O6 4.5(11) . . . . ?
Cu3 O5 C12 C11 -174.9(5) . . . . ?
C10 C11 C12 O6 -45.4(9) . . . . ?
C10 C11 C12 O5 134.1(7) . . . . ?
C19 C20 C21 O12 -147.4(6) . . . . ?
C19 C20 C21 O11 32.0(9) . . . . ?
C22 C23 C24 O9 151.4(7) . . . . ?
C22 C23 C24 O10 -30.7(10) . . . . ?
O12 C21 O11 Cu2 9.0(10) . . . 1_565 ?
C20 C21 O11 Cu2 -170.3(4) . . . 1_565 ?
O11 C21 O12 Cu1 -9.7(10) . . . 1_565 ?
C20 C21 O12 Cu1 169.6(4) . . . 1_565 ?
O10 C24 O9 Cu3 -2.2(10) . . . 2_565 ?
C23 C24 O9 Cu3 175.5(5) . . . 2_565 ?
O9 C24 O10 Cu3 2.6(11) . . . 1_664 ?
C23 C24 O10 Cu3 -175.1(5) . . . 1_664 ?
Cu3 O14 C28 N8 -120.1(8) . . . . ?
O14 C28 N8 C30 -0.6(15) . . . . ?
O14 C28 N8 C29 178.7(9) . . . . ?
Cu2 O13 C25 N7 -85.3(13) . . . . ?
C27 N7 C25 O13 -174.9(10) . . . . ?
C26 N7 C25 O13 2.4(15) . . . . ?
